data_2200986
loop_
_publ_author_name
'Coles, Simon J.'
'Hursthouse, Michael B.'

_publ_section_title
'[(2<i>R</i>,5<i>R</i>)-2,5-Bis(4-nitrophenyl)perhydrofuro[2,3-<i>b</i>]furan-3-yl]triisopropylsilane'
_journal_issue 2
_journal_name_full 'Acta Crystallographica Section E'
_journal_page_first o204
_journal_page_last o205
_journal_paper_doi 10.1107/S1600536802001149
_journal_volume 58
_journal_year 2002
_chemical_formula_iupac 'C27 H36 N2 O6 Si'
_chemical_formula_moiety 'C27 H36 N2 O6 Si'
_chemical_formula_sum 'C27 H36 N2 O6 Si'
_chemical_formula_weight 512.67
_space_group_IT_number 2
_symmetry_cell_setting triclinic
_symmetry_space_group_name_Hall '-P 1'
_symmetry_space_group_name_H-M 'P -1'
_audit_creation_method 'WinGX routine CIF_UPDATE'
_cell_angle_alpha 79.14(3)
_cell_angle_beta 83.06(3)
_cell_angle_gamma 77.29(3)
_cell_formula_units_Z 2
_cell_length_a 7.9703(16)
_cell_length_b 12.128(2)
_cell_length_c 14.121(3)
_cell_measurement_reflns_used 9132
_cell_measurement_temperature 120(2)
_cell_measurement_theta_max 27.48
_cell_measurement_theta_min 2.91
_cell_volume 1303.2(5)
_computing_cell_refinement 'DENZO and COLLECT'
_computing_data_collection 'DENZO (Hooft, 1998) and COLLECT (Otwinowski & Minor, 1997)'
_computing_data_reduction 'DENZO and COLLECT'
_computing_molecular_graphics 'PLATON (Spek, 1990)'
_computing_publication_material 'SHELXL97 and PLATON'
_computing_structure_refinement 'SHELXL97 (Sheldrick, 1997)'
_computing_structure_solution 'SHELXS97 (Sheldrick, 1997)'
_diffrn_measured_fraction_theta_full .989
_diffrn_measured_fraction_theta_max .989
_diffrn_measurement_device_type 'Nonius KappaCCD'
_diffrn_measurement_method '\f and \w'
_diffrn_radiation_type MoK\a
_diffrn_radiation_wavelength .71073
_diffrn_reflns_av_R_equivalents .0503
_diffrn_reflns_limit_h_max 10
_diffrn_reflns_limit_h_min -10
_diffrn_reflns_limit_k_max 15
_diffrn_reflns_limit_k_min -15
_diffrn_reflns_limit_l_max 18
_diffrn_reflns_limit_l_min -18
_diffrn_reflns_number 19904
_diffrn_reflns_theta_full 27.47
_diffrn_reflns_theta_max 27.47
_diffrn_reflns_theta_min 2.95
_exptl_absorpt_coefficient_mu .135
_exptl_absorpt_correction_T_max .992
_exptl_absorpt_correction_T_min .9506
_exptl_absorpt_correction_type multi-scan
_exptl_absorpt_process_details '(SORTAV; Blessing, 1997)'
_exptl_crystal_colour colourless
_exptl_crystal_density_diffrn 1.307
_exptl_crystal_density_method 'not measured'
_exptl_crystal_description block
_exptl_crystal_F_000 548
_exptl_crystal_size_max .38
_exptl_crystal_size_mid .14
_exptl_crystal_size_min .06
_refine_diff_density_max .666
_refine_diff_density_min -.374
_refine_ls_goodness_of_fit_ref 1.02
_refine_ls_hydrogen_treatment constr
_refine_ls_matrix_type full
_refine_ls_number_parameters 332
_refine_ls_number_reflns 5893
_refine_ls_number_restraints 0
_refine_ls_restrained_S_all 1.02
_refine_ls_R_factor_gt .045
_refine_ls_shift/su_max .023
_refine_ls_structure_factor_coef Fsqd
_refine_ls_weighting_details 'calc w = 1/[\s^2^(Fo^2^)+(0.0702P)^2^+0.5256P] where P = (Fo^2^+2Fc^2^)/3'
_refine_ls_weighting_scheme calc
_refine_ls_wR_factor_ref .1278
_reflns_number_gt 4879
_reflns_number_total 5893
_reflns_threshold_expression I>2\s(I)
_cod_data_source_file wn6079.cif
_cod_data_source_block I
_cod_depositor_comments
;
The following automatic conversions were performed:
'_symmetry_cell_setting' value 'Triclinic' changed to 'triclinic'
according to '/home/saulius/struct/CIF-dictionaries/cif_core.dic'
dictionary named 'cif_core.dic' version 2.4.1 from 2010-06-29.

Automatic conversion script
Id: cif_fix_enum 1527 2010-12-29 10:47:43Z saulius 

The following automatic conversions were performed:

'_symmetry_cell_setting' value 'Triclinic' changed to 'triclinic'
according to /home/saulius/struct/CIF-dictionaries/cif_core.dic
dictionary named 'cif_core.dic' version 2.4.1 from 2010-06-29.

Automatic conversion script
Id: cif_fix_values 1715 2011-07-08 13:25:40Z adriana 
;
_cod_original_cell_volume 1303.2(4)
_cod_database_code 2200986
_cod_database_fobs_code 2200986

loop_
_symmetry_equiv_pos_as_xyz
'x, y, z'
'-x, -y, -z'

loop_
_atom_site_label
_atom_site_fract_x
_atom_site_fract_y
_atom_site_fract_z
_atom_site_U_iso_or_equiv
_atom_site_adp_type
_atom_site_calc_flag
_atom_site_refinement_flags
_atom_site_occupancy
_atom_site_disorder_assembly
_atom_site_disorder_group
_atom_site_type_symbol
C1 .19127(18) .81773(12) .24030(10) .0169(3) Uani d . 1 . . C
C2 .31726(19) .70920(12) .28815(11) .0186(3) Uani d . 1 . . C
H2 .4103 .7328 .3165 .022 Uiso calc R 1 . . H
C3 .04386(19) .67705(13) .33902(11) .0202(3) Uani d . 1 . . C
H3 .0284 .636 .2865 .024 Uiso calc R 1 . . H
C4 .01894(18) .80596(12) .30108(11) .0190(3) Uani d . 1 . . C
H4A -.0001 .8502 .355 .023 Uiso calc R 1 . . H
H4B -.0799 .8326 .2605 .023 Uiso calc R 1 . . H
C5 .34403(19) .69788(13) .12162(11) .0199(3) Uani d . 1 . . C
H5 .4407 .7335 .0864 .024 Uiso calc R 1 . . H
C6 .18500(19) .79205(12) .13737(11) .0184(3) Uani d . 1 . . C
H6A .0779 .7654 .1329 .022 Uiso calc R 1 . . H
H6B .1891 .8616 .0883 .022 Uiso calc R 1 . . H
C7 -.0787(2) .65004(13) .42593(11) .0217(3) Uani d . 1 . . C
C8 -.0426(2) .65256(13) .51978(12) .0246(3) Uani d . 1 . . C
H8 .0686 .6608 .5314 .029 Uiso calc R 1 . . H
C9 -.1684(2) .64306(13) .59587(12) .0261(4) Uani d . 1 . . C
H9 -.145 .6453 .6598 .031 Uiso calc R 1 . . H
C10 -.3293(2) .63023(13) .57713(12) .0246(3) Uani d . 1 . . C
C11 -.3662(2) .62176(14) .48604(12) .0261(3) Uani d . 1 . . C
H11 -.4757 .6096 .4754 .031 Uiso calc R 1 . . H
C12 -.2393(2) .63155(14) .41051(12) .0245(3) Uani d . 1 . . C
H12 -.2618 .6256 .3473 .029 Uiso calc R 1 . . H
C13 .30829(18) .61183(13) .06597(11) .0179(3) Uani d . 1 . . C
C14 .33627(18) .62753(13) -.03453(11) .0197(3) Uani d . 1 . . C
H14 .385 .6903 -.0678 .024 Uiso calc R 1 . . H
C15 .29371(19) .55254(14) -.08670(11) .0210(3) Uani d . 1 . . C
H15 .3106 .5638 -.1553 .025 Uiso calc R 1 . . H
C16 .22599(18) .46094(13) -.03533(11) .0201(3) Uani d . 1 . . C
C17 .19931(19) .44168(13) .06449(11) .0209(3) Uani d . 1 . . C
H17 .1542 .3773 .0976 .025 Uiso calc R 1 . . H
C18 .23984(19) .51823(13) .11482(11) .0194(3) Uani d . 1 . . C
H18 .2209 .5071 .1834 .023 Uiso calc R 1 . . H
C19 .4367(2) .97993(13) .14535(12) .0224(3) Uani d . 1 . . C
H19 .4038 .9572 .0867 .027 Uiso calc R 1 . . H
C20 .6085(2) .90035(16) .17067(15) .0341(4) Uani d . 1 . . C
H20A .6937 .9067 .1148 .051 Uiso calc R 1 . . H
H20B .5922 .821 .1877 .051 Uiso calc R 1 . . H
H20C .6497 .9223 .2257 .051 Uiso calc R 1 . . H
C21 .4645(2) 1.10360(15) .11479(14) .0308(4) Uani d . 1 . . C
H21A .4881 1.132 .1713 .046 Uiso calc R 1 . . H
H21B .3605 1.1525 .0876 .046 Uiso calc R 1 . . H
H21C .5627 1.1051 .0659 .046 Uiso calc R 1 . . H
C22 .0700(2) 1.08596(14) .21359(13) .0273(4) Uani d . 1 . . C
H22 .1213 1.1559 .2038 .033 Uiso calc R 1 . . H
C23 .0003(2) 1.08686(15) .11646(14) .0332(4) Uani d . 1 . . C
H23A -.0558 1.0214 .122 .05 Uiso calc R 1 . . H
H23B .096 1.0815 .0659 .05 Uiso calc R 1 . . H
H23C -.0837 1.1583 .0996 .05 Uiso calc R 1 . . H
C24 -.0799(3) 1.10447(17) .29217(16) .0442(5) Uani d . 1 . . C
H24A -.1589 1.1773 .2721 .066 Uiso calc R 1 . . H
H24B -.0342 1.1065 .3531 .066 Uiso calc R 1 . . H
H24C -.1421 1.0415 .3014 .066 Uiso calc R 1 . . H
C25 .3409(3) .95501(15) .36494(13) .0329(4) Uani d . 1 . . C
H25 .4612 .9087 .3614 .04 Uiso calc R 1 . . H
C26 .3579(4) 1.07440(17) .37917(15) .0501(6) Uani d . 1 . . C
H26A .2453 1.1268 .3745 .075 Uiso calc R 1 . . H
H26B .4411 1.1033 .329 .075 Uiso calc R 1 . . H
H26C .3981 1.0693 .4431 .075 Uiso calc R 1 . . H
C27 .2487(3) .89806(18) .45464(13) .0397(5) Uani d . 1 . . C
H27A .3084 .8976 .5115 .06 Uiso calc R 1 . . H
H27B .2483 .8191 .4482 .06 Uiso calc R 1 . . H
H27C .1295 .9406 .4624 .06 Uiso calc R 1 . . H
N1 -.4682(2) .62935(12) .65594(10) .0301(3) Uani d . 1 . . N
N2 .17936(17) .38074(12) -.08868(11) .0269(3) Uani d . 1 . . N
O1 .22103(14) .64699(9) .36191(8) .0238(3) Uani d . 1 . . O
O2 .39047(14) .64166(10) .21635(8) .0250(3) Uani d . 1 . . O
O3 -.44662(18) .65988(11) .73097(9) .0369(3) Uani d . 1 . . O
O4 -.60067(18) .60044(14) .64261(10) .0456(4) Uani d . 1 . . O
O5 .17938(17) .40609(13) -.17666(10) .0384(3) Uani d . 1 . . O
O6 .14076(17) .29202(11) -.04211(11) .0383(3) Uani d . 1 . . O
Si1 .25547(5) .96039(3) .24340(3) .01786(13) Uani d . 1 . . Si

loop_
_atom_site_aniso_label
_atom_site_aniso_U_11
_atom_site_aniso_U_22
_atom_site_aniso_U_33
_atom_site_aniso_U_12
_atom_site_aniso_U_13
_atom_site_aniso_U_23
C1 .0148(7) .0168(7) .0192(7) -.0024(5) -.0047(5) -.0023(5)
C2 .0178(7) .0169(7) .0220(7) -.0041(5) -.0049(6) -.0031(6)
C3 .0178(7) .0188(7) .0244(8) -.0048(6) -.0034(6) -.0028(6)
C4 .0152(7) .0183(7) .0226(8) -.0024(5) -.0034(5) -.0011(6)
C5 .0174(7) .0207(7) .0224(8) -.0042(6) -.0029(6) -.0048(6)
C6 .0181(7) .0167(7) .0212(7) -.0035(5) -.0048(6) -.0032(6)
C7 .0249(8) .0150(7) .0249(8) -.0051(6) -.0015(6) -.0020(6)
C8 .0277(8) .0200(8) .0270(8) -.0084(6) -.0047(6) -.0007(6)
C9 .0358(9) .0198(8) .0229(8) -.0084(7) -.0049(7) .0003(6)
C10 .0288(8) .0181(7) .0240(8) -.0059(6) .0021(6) .0026(6)
C11 .0246(8) .0253(8) .0274(8) -.0086(6) -.0029(6) .0023(6)
C12 .0259(8) .0261(8) .0219(8) -.0080(6) -.0030(6) -.0012(6)
C13 .0127(6) .0187(7) .0222(7) -.0017(5) -.0015(5) -.0049(6)
C14 .0167(7) .0184(7) .0230(8) -.0042(5) -.0001(6) -.0018(6)
C15 .0176(7) .0263(8) .0188(7) -.0031(6) -.0002(6) -.0055(6)
C16 .0124(6) .0201(7) .0293(8) -.0009(5) -.0034(6) -.0100(6)
C17 .0158(7) .0182(7) .0282(8) -.0042(6) -.0015(6) -.0020(6)
C18 .0173(7) .0199(7) .0198(7) -.0035(6) -.0004(5) -.0011(6)
C19 .0197(7) .0206(8) .0289(8) -.0074(6) -.0030(6) -.0050(6)
C20 .0202(8) .0296(9) .0519(12) -.0040(7) -.0018(7) -.0071(8)
C21 .0301(9) .0252(9) .0384(10) -.0125(7) .0026(7) -.0039(7)
C22 .0256(8) .0172(8) .0351(9) -.0006(6) .0000(7) -.0009(7)
C23 .0260(8) .0259(9) .0430(11) .0002(7) -.0105(7) .0045(7)
C24 .0366(10) .0307(10) .0546(13) .0055(8) .0120(9) -.0047(9)
C25 .0498(11) .0253(9) .0282(9) -.0140(8) -.0094(8) -.0041(7)
C26 .0944(18) .0320(11) .0351(11) -.0276(11) -.0218(11) -.0057(8)
C27 .0534(12) .0425(11) .0274(10) -.0168(9) -.0063(8) -.0060(8)
N1 .0356(8) .0259(7) .0243(8) -.0073(6) .0027(6) .0052(6)
N2 .0164(6) .0314(8) .0368(8) -.0030(5) -.0033(6) -.0164(6)
O1 .0195(5) .0192(5) .0298(6) -.0032(4) -.0051(4) .0044(4)
O2 .0249(6) .0239(6) .0245(6) .0066(4) -.0106(4) -.0082(5)
O3 .0501(8) .0351(7) .0224(6) -.0105(6) .0051(6) -.0001(5)
O4 .0346(8) .0649(10) .0368(8) -.0204(7) .0055(6) -.0007(7)
O5 .0334(7) .0568(9) .0336(7) -.0163(6) .0015(5) -.0233(6)
O6 .0393(7) .0236(6) .0584(9) -.0105(5) -.0163(6) -.0100(6)
Si1 .0197(2) .0145(2) .0198(2) -.00336(15) -.00414(15) -.00249(15)

loop_
_atom_type_symbol
_atom_type_description
_atom_type_scat_dispersion_real
_atom_type_scat_dispersion_imag
_atom_type_scat_source
C C .0033 .0016 'International Tables Vol C Tables 4.2.6.8 and 6.1.1.4'
H H 0 0 'International Tables Vol C Tables 4.2.6.8 and 6.1.1.4'
N N .0061 .0033 'International Tables Vol C Tables 4.2.6.8 and 6.1.1.4'
O O .0106 .006 'International Tables Vol C Tables 4.2.6.8 and 6.1.1.4'
Si Si .0817 .0704 'International Tables Vol C Tables 4.2.6.8 and 6.1.1.4'

loop_
_geom_angle_atom_site_label_1
_geom_angle_atom_site_label_2
_geom_angle_atom_site_label_3
_geom_angle
C4 C1 C6 109.80(12)
C4 C1 C2 101.54(12)
C6 C1 C2 102.77(12)
C4 C1 Si1 112.28(10)
C6 C1 Si1 114.81(10)
C2 C1 Si1 114.49(10)
O2 C2 O1 110.25(12)
O2 C2 C1 108.49(12)
O1 C2 C1 108.19(12)
O2 C2 H2 110
O1 C2 H2 110
C1 C2 H2 110
O1 C3 C7 112.24(13)
O1 C3 C4 102.82(12)
C7 C3 C4 112.14(13)
O1 C3 H3 109.8
C7 C3 H3 109.8
C4 C3 H3 109.8
C3 C4 C1 103.18(12)
C3 C4 H4A 111.1
C1 C4 H4A 111.1
C3 C4 H4B 111.1
C1 C4 H4B 111.1
H4A C4 H4B 109.1
O2 C5 C13 109.71(12)
O2 C5 C6 105.91(12)
C13 C5 C6 112.50(12)
O2 C5 H5 109.5
C13 C5 H5 109.5
C6 C5 H5 109.5
C5 C6 C1 105.75(12)
C5 C6 H6A 110.6
C1 C6 H6A 110.6
C5 C6 H6B 110.6
C1 C6 H6B 110.6
H6A C6 H6B 108.7
C8 C7 C12 119.40(15)
C8 C7 C3 122.13(14)
C12 C7 C3 118.25(14)
C9 C8 C7 120.13(15)
C9 C8 H8 119.9
C7 C8 H8 119.9
C8 C9 C10 118.84(15)
C8 C9 H9 120.6
C10 C9 H9 120.6
C11 C10 C9 122.36(15)
C11 C10 N1 118.33(15)
C9 C10 N1 119.28(15)
C10 C11 C12 118.17(15)
C10 C11 H11 120.9
C12 C11 H11 120.9
C11 C12 C7 120.95(15)
C11 C12 H12 119.5
C7 C12 H12 119.5
C14 C13 C18 119.40(14)
C14 C13 C5 120.52(13)
C18 C13 C5 120.02(13)
C15 C14 C13 120.84(14)
C15 C14 H14 119.6
C13 C14 H14 119.6
C16 C15 C14 117.81(14)
C16 C15 H15 121.1
C14 C15 H15 121.1
C15 C16 C17 122.86(14)
C15 C16 N2 118.90(14)
C17 C16 N2 118.24(14)
C18 C17 C16 118.40(14)
C18 C17 H17 120.8
C16 C17 H17 120.8
C17 C18 C13 120.67(14)
C17 C18 H18 119.7
C13 C18 H18 119.7
C20 C19 C21 109.23(13)
C20 C19 Si1 112.69(12)
C21 C19 Si1 115.11(12)
C20 C19 H19 106.4
C21 C19 H19 106.4
Si1 C19 H19 106.4
C19 C20 H20A 109.5
C19 C20 H20B 109.5
H20A C20 H20B 109.5
C19 C20 H20C 109.5
H20A C20 H20C 109.5
H20B C20 H20C 109.5
C19 C21 H21A 109.5
C19 C21 H21B 109.5
H21A C21 H21B 109.5
C19 C21 H21C 109.5
H21A C21 H21C 109.5
H21B C21 H21C 109.5
C24 C22 C23 110.25(16)
C24 C22 Si1 117.14(13)
C23 C22 Si1 112.24(12)
C24 C22 H22 105.4
C23 C22 H22 105.4
Si1 C22 H22 105.4
C22 C23 H23A 109.5
C22 C23 H23B 109.5
H23A C23 H23B 109.5
C22 C23 H23C 109.5
H23A C23 H23C 109.5
H23B C23 H23C 109.5
C22 C24 H24A 109.5
C22 C24 H24B 109.5
H24A C24 H24B 109.5
C22 C24 H24C 109.5
H24A C24 H24C 109.5
H24B C24 H24C 109.5
C27 C25 C26 109.54(17)
C27 C25 Si1 117.65(13)
C26 C25 Si1 111.40(13)
C27 C25 H25 105.8
C26 C25 H25 105.8
Si1 C25 H25 105.8
C25 C26 H26A 109.5
C25 C26 H26B 109.5
H26A C26 H26B 109.5
C25 C26 H26C 109.5
H26A C26 H26C 109.5
H26B C26 H26C 109.5
C25 C27 H27A 109.5
C25 C27 H27B 109.5
H27A C27 H27B 109.5
C25 C27 H27C 109.5
H27A C27 H27C 109.5
H27B C27 H27C 109.5
O3 N1 O4 123.48(15)
O3 N1 C10 118.06(15)
O4 N1 C10 118.44(15)
O5 N2 O6 123.60(15)
O5 N2 C16 118.33(14)
O6 N2 C16 118.07(14)
C2 O1 C3 107.52(11)
C2 O2 C5 112.11(11)
C19 Si1 C22 106.57(8)
C19 Si1 C25 107.94(8)
C22 Si1 C25 113.16(9)
C19 Si1 C1 108.20(7)
C22 Si1 C1 111.10(7)
C25 Si1 C1 109.67(7)

loop_
_geom_bond_atom_site_label_1
_geom_bond_atom_site_label_2
_geom_bond_site_symmetry_2
_geom_bond_distance
_geom_bond_publ_flag
C1 C4 . 1.549(2) ?
C1 C6 . 1.551(2) ?
C1 C2 . 1.564(2) ?
C1 Si1 . 1.9186(15) ?
C2 O2 . 1.4138(19) ?
C2 O1 . 1.4169(19) ?
C2 H2 . 1 ?
C3 O1 . 1.4391(18) ?
C3 C7 . 1.506(2) ?
C3 C4 . 1.531(2) ?
C3 H3 . 1 ?
C4 H4A . .99 ?
C4 H4B . .99 ?
C5 O2 . 1.4339(19) ?
C5 C13 . 1.510(2) ?
C5 C6 . 1.533(2) ?
C5 H5 . 1 ?
C6 H6A . .99 ?
C6 H6B . .99 ?
C7 C8 . 1.397(2) ?
C7 C12 . 1.395(2) ?
C8 C9 . 1.385(2) ?
C8 H8 . .95 ?
C9 C10 . 1.387(2) ?
C9 H9 . .95 ?
C10 C11 . 1.381(2) ?
C10 N1 . 1.472(2) ?
C11 C12 . 1.386(2) ?
C11 H11 . .95 ?
C12 H12 . .95 ?
C13 C14 . 1.393(2) ?
C13 C18 . 1.396(2) ?
C14 C15 . 1.391(2) ?
C14 H14 . .95 ?
C15 C16 . 1.385(2) ?
C15 H15 . .95 ?
C16 C17 . 1.383(2) ?
C16 N2 . 1.468(2) ?
C17 C18 . 1.381(2) ?
C17 H17 . .95 ?
C18 H18 . .95 ?
C19 C20 . 1.530(2) ?
C19 C21 . 1.538(2) ?
C19 Si1 . 1.8980(17) ?
C19 H19 . 1 ?
C20 H20A . .98 ?
C20 H20B . .98 ?
C20 H20C . .98 ?
C21 H21A . .98 ?
C21 H21B . .98 ?
C21 H21C . .98 ?
C22 C24 . 1.537(3) ?
C22 C23 . 1.538(3) ?
C22 Si1 . 1.8975(18) ?
C22 H22 . 1 ?
C23 H23A . .98 ?
C23 H23B . .98 ?
C23 H23C . .98 ?
C24 H24A . .98 ?
C24 H24B . .98 ?
C24 H24C . .98 ?
C25 C27 . 1.513(3) ?
C25 C26 . 1.536(2) ?
C25 Si1 . 1.9061(18) ?
C25 H25 . 1 ?
C26 H26A . .98 ?
C26 H26B . .98 ?
C26 H26C . .98 ?
C27 H27A . .98 ?
C27 H27B . .98 ?
C27 H27C . .98 ?
N1 O3 . 1.229(2) ?
N1 O4 . 1.228(2) ?
N2 O5 . 1.222(2) ?
N2 O6 . 1.231(2) ?

loop_
_geom_hbond_atom_site_label_D
_geom_hbond_atom_site_label_H
_geom_hbond_atom_site_label_A
_geom_hbond_site_symmetry_A
_geom_hbond_distance_DH
_geom_hbond_distance_HA
_geom_hbond_distance_DA
_geom_hbond_angle_DHA
C6 H6A O6 2_565 .99 2.56 3.481(2) 154
C12 H12 O5 2_565 .95 2.50 3.381(2) 155
